data_1529574
loop_
_publ_author_name
'Aurivillius, B.'

_publ_section_title
;
 Crystal structure of Nd Bi5 O8 Cl2. Single crystal investigations on Bi3
 O4 Br and Bi12 O17 Cl2
;
_journal_name_full 'Chemica Scripta'
_journal_page_first 125
_journal_page_last 129
_journal_volume 24
_journal_year 1984
_chemical_formula_sum 'Bi3 Br O4'
_space_group_IT_number 52
_symmetry_space_group_name_Hall '-P 2n 2bc'
_symmetry_space_group_name_H-M 'P n a n'
_cell_angle_alpha 90
_cell_angle_beta 90
_cell_angle_gamma 90
_cell_formula_units_Z 4
_cell_length_a 5.7051
_cell_length_b 5.6935
_cell_length_c 18.949
_cell_volume 615.501
_citation_journal_id_ASTM CSRPB9
_cod_data_source_file Aurivillius_CSRPB9_1984_1104.cif
_cod_data_source_block Bi3Br1O4
_cod_original_cell_volume 615.5012
_cod_original_sg_symbol_Hall '-P 2a 2bc (-x,z,y)'
_cod_original_formula_sum 'Bi3 Br1 O4'
_cod_database_code 1529574

loop_
_symmetry_equiv_pos_as_xyz
x,y,z
-x+1/2,y,-z
x,-y+1/2,-z+1/2
-x+1/2,-y+1/2,z+1/2
-x,-y,-z
x-1/2,-y,z
-x,y-1/2,z-1/2
x-1/2,y-1/2,-z-1/2

loop_
_atom_site_label
_atom_site_type_symbol
_atom_site_fract_x
_atom_site_fract_y
_atom_site_fract_z
_atom_site_occupancy
_atom_site_U_iso_or_equiv
Bi2 Bi+3 0.20168 0.20675 0.14255 1 0.0
O1 O-2 0.482 0.0379 0.0893 1 0.0
O2 O-2 0.591 0.581 0.0604 1 0.0
Bi1 Bi+3 0.25 0.70584 0 1 0.0
Br1 Br-1 0.7199 0.25 0.25 1 0.0
